data_4349325
loop_
_publ_author_name
'Torres-Huerta, Aaron'
'Cruz-Huerta, Jorge'
'H\"opfl, Herbert'
'Hern\'andez-V\'azquez, Luis G'
'Escalante-Garc\'ia, Jaime'
'Jim\'enez-S\'anchez, Arturo'
'Santillan, Rosa'
'Hern\'andez-Ahuactzi, Ir\'an F'
'S\'anchez, Mario'

_publ_section_title
;
 Variation of the Molecular Conformation, Shape, and Cavity Size in
 Dinuclear Metalla-Macrocycles Containing Hetero-Ditopic
 Dithiocarbamate-Carboxylate Ligands from a Homologous Series of
 N-Substituted Amino Acids.
;
_journal_issue 23
_journal_name_full 'Inorganic chemistry'
_journal_page_first 12451
_journal_page_last 12469
_journal_paper_doi 10.1021/acs.inorgchem.6b02387
_journal_volume 55
_journal_year 2016
_chemical_formula_moiety 'C15 H21 N O2 S2 Sn'
_chemical_formula_sum 'C15 H21 N O2 S2 Sn'
_chemical_formula_weight 430.14
_space_group_IT_number 14
_space_group_name_Hall '-P 2ybc'
_space_group_name_H-M_alt 'P 1 21/c 1'
_symmetry_cell_setting monoclinic
_symmetry_space_group_name_H-M 'P 1 21/c 1'
_atom_sites_solution_hydrogens geom
_atom_sites_solution_primary direct
_atom_sites_solution_secondary difmap
_audit_creation_method SHELXL-97
_cell_angle_alpha 90.00
_cell_angle_beta 93.626(3)
_cell_angle_gamma 90.00
_cell_formula_units_Z 4
_cell_length_a 14.704(2)
_cell_length_b 8.0714(13)
_cell_length_c 14.564(2)
_cell_measurement_reflns_used 1726
_cell_measurement_temperature 100(2)
_cell_measurement_theta_max 22.02
_cell_measurement_theta_min 2.77
_cell_volume 1725.0(4)
_computing_cell_refinement 'Bruker SAINT'
_computing_data_collection 'Bruker SMART'
_computing_data_reduction 'Bruker SAINT'
_computing_molecular_graphics 'Bruker SHELXTL'
_computing_publication_material 'Bruker SHELXTL'
_computing_structure_refinement 'SHELXL-97 (Sheldrick, 1997)'
_computing_structure_solution 'SHELXS-97 (Sheldrick, 1990)'
_diffrn_ambient_temperature 100(2)
_diffrn_measured_fraction_theta_full 0.995
_diffrn_measured_fraction_theta_max 0.995
_diffrn_measurement_device_type 'CCD area detector'
_diffrn_measurement_method 'phi and omega scans'
_diffrn_radiation_monochromator graphite
_diffrn_radiation_source 'fine-focus sealed tube'
_diffrn_radiation_type MoK\a
_diffrn_radiation_wavelength 0.71073
_diffrn_reflns_av_R_equivalents 0.0742
_diffrn_reflns_av_sigmaI/netI 0.0727
_diffrn_reflns_limit_h_max 17
_diffrn_reflns_limit_h_min -17
_diffrn_reflns_limit_k_max 9
_diffrn_reflns_limit_k_min -9
_diffrn_reflns_limit_l_max 17
_diffrn_reflns_limit_l_min -17
_diffrn_reflns_number 11504
_diffrn_reflns_theta_full 25.00
_diffrn_reflns_theta_max 25.00
_diffrn_reflns_theta_min 2.78
_exptl_absorpt_coefficient_mu 1.726
_exptl_absorpt_correction_T_max 0.733
_exptl_absorpt_correction_T_min 0.623
_exptl_absorpt_correction_type multi-scan
_exptl_absorpt_process_details SADABS
_exptl_crystal_colour colorless
_exptl_crystal_density_diffrn 1.656
_exptl_crystal_density_method 'not measured'
_exptl_crystal_description block
_exptl_crystal_F_000 864
_exptl_crystal_size_max 0.32
_exptl_crystal_size_mid 0.28
_exptl_crystal_size_min 0.18
_refine_diff_density_max 4.375
_refine_diff_density_min -1.451
_refine_diff_density_rms 0.186
_refine_ls_extinction_method none
_refine_ls_goodness_of_fit_ref 1.118
_refine_ls_hydrogen_treatment constr
_refine_ls_matrix_type full
_refine_ls_number_parameters 192
_refine_ls_number_reflns 3016
_refine_ls_number_restraints 0
_refine_ls_restrained_S_all 1.118
_refine_ls_R_factor_all 0.0870
_refine_ls_R_factor_gt 0.0706
_refine_ls_shift/su_max 0.002
_refine_ls_shift/su_mean 0.000
_refine_ls_structure_factor_coef Fsqd
_refine_ls_weighting_details 'calc w=1/[\s^2^(Fo^2^)+(0.0622P)^2^+15.4022P] where P=(Fo^2^+2Fc^2^)/3'
_refine_ls_weighting_scheme calc
_refine_ls_wR_factor_gt 0.1523
_refine_ls_wR_factor_ref 0.1602
_reflns_number_gt 2494
_reflns_number_total 3016
_reflns_threshold_expression >2sigma(I)
_cod_data_source_file ic6b02387_si_002.cif
_cod_data_source_block a4vviex
_cod_depositor_comments
;
The following automatic conversions were performed:

data item '_symmetry_cell_setting' value 'Monoclinic' was changed to
'monoclinic' in accordance with the
/home/saulius/struct/COD-crude-data/automatic-downloads/DataCite-retrospective/ACS/depositions/lib/dictionaries/cif_core.dic
dictionary named 'cif_core.dic' version 2.4.2 last updated on
2011-04-26.

Automatic conversion script
Id: cif_fix_values 6909 2019-04-08 15:41:33Z antanas 
;
_cod_original_sg_symbol_H-M P2(1)/c
_cod_database_code 4349325

loop_
_symmetry_equiv_pos_as_xyz
'x, y, z'
'-x, y+1/2, -z+1/2'
'-x, -y, -z'
'x, -y-1/2, z-1/2'

loop_
_atom_site_label
_atom_site_type_symbol
_atom_site_fract_x
_atom_site_fract_y
_atom_site_fract_z
_atom_site_U_iso_or_equiv
_atom_site_adp_type
_atom_site_occupancy
_atom_site_symmetry_multiplicity
_atom_site_calc_flag
_atom_site_refinement_flags
Sn1 Sn 0.57305(4) 0.29410(8) 0.57628(4) 0.0175(2) Uani 1 1 d .
S1 S 0.63437(14) 0.0388(3) 0.65983(15) 0.0183(5) Uani 1 1 d .
S2 S 0.76130(16) 0.3118(3) 0.61997(17) 0.0252(6) Uani 1 1 d .
N1 N 0.8127(5) 0.0230(9) 0.6989(5) 0.0193(17) Uani 1 1 d .
O1 O 0.4451(4) 0.1622(8) 0.5829(4) 0.0219(14) Uani 1 1 d .
O2 O 0.4066(5) 0.3854(8) 0.5044(5) 0.0298(16) Uani 1 1 d .
C1 C 0.7446(6) 0.1190(11) 0.6624(6) 0.0176(19) Uani 1 1 d .
C2 C 0.7964(6) -0.1406(11) 0.7374(6) 0.021(2) Uani 1 1 d .
H2A H 0.8534 -0.2058 0.7376 0.025 Uiso 1 1 calc R
H2B H 0.7499 -0.1985 0.6970 0.025 Uiso 1 1 calc R
C3 C 0.7640(6) -0.1357(11) 0.8359(6) 0.0183(19) Uani 1 1 d .
H3A H 0.8095 -0.0763 0.8767 0.022 Uiso 1 1 calc R
H3B H 0.7056 -0.0747 0.8361 0.022 Uiso 1 1 calc R
C4 C 0.7512(6) -0.3099(12) 0.8721(6) 0.024(2) Uani 1 1 d .
H4A H 0.8108 -0.3677 0.8764 0.029 Uiso 1 1 calc R
H4B H 0.7098 -0.3720 0.8284 0.029 Uiso 1 1 calc R
C5 C 0.7116(6) -0.3089(12) 0.9672(6) 0.023(2) Uani 1 1 d .
H5A H 0.7141 -0.4222 0.9932 0.028 Uiso 1 1 calc R
H5B H 0.7489 -0.2357 1.0091 0.028 Uiso 1 1 calc R
C6 C 0.3852(6) 0.2510(11) 0.5393(6) 0.020(2) Uani 1 1 d .
C7 C 0.9077(6) 0.0836(12) 0.7033(6) 0.022(2) Uani 1 1 d .
H7A H 0.9120 0.1782 0.6606 0.027 Uiso 1 1 calc R
H7B H 0.9478 -0.0056 0.6824 0.027 Uiso 1 1 calc R
C8 C 0.9418(5) 0.1380(11) 0.7994(6) 0.0179(19) Uani 1 1 d .
C9 C 1.0233(6) 0.0763(12) 0.8384(6) 0.022(2) Uani 1 1 d .
H9 H 1.0569 -0.0021 0.8056 0.027 Uiso 1 1 calc R
C10 C 1.0561(6) 0.1279(13) 0.9248(6) 0.027(2) Uani 1 1 d .
H10 H 1.1112 0.0832 0.9519 0.032 Uiso 1 1 calc R
C11 C 1.0081(7) 0.2450(11) 0.9718(7) 0.024(2) Uani 1 1 d .
H11 H 1.0317 0.2825 1.0304 0.029 Uiso 1 1 calc R
C12 C 0.9260(7) 0.3085(12) 0.9343(7) 0.029(2) Uani 1 1 d .
H12 H 0.8930 0.3875 0.9673 0.034 Uiso 1 1 calc R
C13 C 0.8931(6) 0.2544(11) 0.8480(6) 0.019(2) Uani 1 1 d .
H13 H 0.8370 0.2968 0.8216 0.023 Uiso 1 1 calc R
C14 C 0.5538(6) 0.4574(12) 0.6862(6) 0.021(2) Uani 1 1 d .
H14A H 0.5724 0.5694 0.6694 0.031 Uiso 1 1 calc R
H14B H 0.5908 0.4207 0.7408 0.031 Uiso 1 1 calc R
H14C H 0.4893 0.4581 0.6997 0.031 Uiso 1 1 calc R
C15 C 0.5975(7) 0.2460(11) 0.4381(6) 0.021(2) Uani 1 1 d .
H15A H 0.5858 0.3464 0.4015 0.032 Uiso 1 1 calc R
H15B H 0.5570 0.1571 0.4146 0.032 Uiso 1 1 calc R
H15C H 0.6611 0.2120 0.4339 0.032 Uiso 1 1 calc R

loop_
_atom_site_aniso_label
_atom_site_aniso_U_11
_atom_site_aniso_U_22
_atom_site_aniso_U_33
_atom_site_aniso_U_23
_atom_site_aniso_U_13
_atom_site_aniso_U_12
Sn1 0.0167(3) 0.0193(4) 0.0163(3) -0.0001(3) 0.0001(2) 0.0032(3)
S1 0.0125(11) 0.0210(12) 0.0213(12) 0.0048(9) -0.0003(9) -0.0005(9)
S2 0.0196(12) 0.0248(13) 0.0315(13) 0.0081(11) 0.0042(10) -0.0027(10)
N1 0.017(4) 0.023(4) 0.019(4) 0.000(3) 0.005(3) -0.001(3)
O1 0.017(3) 0.021(4) 0.028(4) 0.003(3) -0.002(3) 0.001(3)
O2 0.043(4) 0.016(4) 0.032(4) 0.000(3) 0.006(3) 0.004(3)
C1 0.011(4) 0.025(5) 0.016(5) -0.005(4) 0.000(3) 0.003(4)
C2 0.021(5) 0.016(5) 0.026(5) 0.005(4) -0.001(4) 0.010(4)
C3 0.022(5) 0.019(5) 0.014(4) -0.001(4) -0.001(4) -0.003(4)
C4 0.018(5) 0.027(6) 0.026(5) 0.005(4) -0.005(4) 0.006(4)
C5 0.019(5) 0.029(6) 0.021(5) 0.008(4) -0.004(4) -0.004(4)
C6 0.027(5) 0.015(5) 0.020(5) -0.006(4) 0.001(4) -0.002(4)
C7 0.010(4) 0.033(6) 0.024(5) 0.002(4) -0.002(4) 0.002(4)
C8 0.009(4) 0.025(5) 0.021(5) 0.003(4) 0.004(3) -0.004(4)
C9 0.019(5) 0.022(5) 0.026(5) 0.005(4) 0.006(4) 0.001(4)
C10 0.021(5) 0.032(6) 0.027(5) 0.009(4) -0.001(4) -0.012(4)
C11 0.030(5) 0.018(5) 0.025(5) 0.004(4) 0.007(4) -0.013(4)
C12 0.032(5) 0.027(6) 0.028(6) 0.006(5) 0.013(4) 0.002(5)
C13 0.019(5) 0.015(5) 0.024(5) 0.007(4) -0.001(4) 0.004(4)
C14 0.025(5) 0.025(5) 0.013(4) -0.006(4) 0.002(4) 0.002(4)
C15 0.034(6) 0.017(5) 0.013(4) -0.001(4) 0.003(4) 0.010(4)

loop_
_atom_type_symbol
_atom_type_description
_atom_type_scat_dispersion_real
_atom_type_scat_dispersion_imag
_atom_type_scat_source
C C 0.0033 0.0016 'International Tables Vol C Tables 4.2.6.8 and 6.1.1.4'
H H 0.0000 0.0000 'International Tables Vol C Tables 4.2.6.8 and 6.1.1.4'
N N 0.0061 0.0033 'International Tables Vol C Tables 4.2.6.8 and 6.1.1.4'
O O 0.0106 0.0060 'International Tables Vol C Tables 4.2.6.8 and 6.1.1.4'
S S 0.1246 0.1234 'International Tables Vol C Tables 4.2.6.8 and 6.1.1.4'
Sn Sn -0.6537 1.4246 'International Tables Vol C Tables 4.2.6.8 and 6.1.1.4'

loop_
_geom_angle_atom_site_label_1
_geom_angle_atom_site_label_2
_geom_angle_atom_site_label_3
_geom_angle
_geom_angle_site_symmetry_1
_geom_angle_site_symmetry_3
C15 Sn1 C14 151.9(4) . .
C15 Sn1 O1 98.8(3) . .
C14 Sn1 O1 96.6(3) . .
C15 Sn1 S1 103.4(2) . .
C14 Sn1 S1 101.8(3) . .
O1 Sn1 S1 82.10(17) . .
C15 Sn1 S2 90.0(3) . .
C14 Sn1 S2 88.5(3) . .
O1 Sn1 S2 149.46(17) . .
S1 Sn1 S2 67.40(7) . .
C1 S1 Sn1 90.6(3) . .
C1 S2 Sn1 82.7(3) . .
C1 N1 C2 122.4(7) . .
C1 N1 C7 120.3(8) . .
C2 N1 C7 117.4(7) . .
C6 O1 Sn1 106.0(5) . .
N1 C1 S2 123.3(7) . .
N1 C1 S1 117.5(7) . .
S2 C1 S1 119.2(5) . .
N1 C2 C3 113.7(7) . .
C4 C3 C2 110.6(7) . .
C3 C4 C5 111.7(8) . .
C6 C5 C4 111.0(7) 2_646 .
O2 C6 O1 120.6(9) . .
O2 C6 C5 121.1(9) . 2_656
O1 C6 C5 118.3(8) . 2_656
N1 C7 C8 113.1(7) . .
C9 C8 C13 119.5(8) . .
C9 C8 C7 119.9(8) . .
C13 C8 C7 120.6(8) . .
C10 C9 C8 120.4(9) . .
C9 C10 C11 119.7(9) . .
C10 C11 C12 120.9(9) . .
C13 C12 C11 118.9(9) . .
C12 C13 C8 120.5(8) . .

loop_
_geom_bond_atom_site_label_1
_geom_bond_atom_site_label_2
_geom_bond_distance
_geom_bond_site_symmetry_2
Sn1 C15 2.102(8) .
Sn1 C14 2.107(8) .
Sn1 O1 2.169(6) .
Sn1 S1 2.530(2) .
Sn1 S2 2.804(2) .
S1 C1 1.743(9) .
S2 C1 1.698(10) .
N1 C1 1.348(11) .
N1 C2 1.460(11) .
N1 C7 1.478(11) .
O1 C6 1.274(11) .
O2 C6 1.247(11) .
C2 C3 1.542(12) .
C3 C4 1.518(13) .
C4 C5 1.535(12) .
C5 C6 1.501(13) 2_646
C6 C5 1.501(13) 2_656
C7 C8 1.522(12) .
C8 C9 1.386(12) .
C8 C13 1.400(12) .
C9 C10 1.383(13) .
C10 C11 1.386(14) .
C11 C12 1.391(14) .
C12 C13 1.390(13) .

loop_
_geom_torsion_atom_site_label_1
_geom_torsion_atom_site_label_2
_geom_torsion_atom_site_label_3
_geom_torsion_atom_site_label_4
_geom_torsion
_geom_torsion_site_symmetry_4
C15 Sn1 S1 C1 82.4(4) .
C14 Sn1 S1 C1 -85.2(4) .
O1 Sn1 S1 C1 179.7(3) .
S2 Sn1 S1 C1 -1.9(3) .
C15 Sn1 S2 C1 -102.6(4) .
C14 Sn1 S2 C1 105.4(4) .
O1 Sn1 S2 C1 5.0(5) .
S1 Sn1 S2 C1 2.0(3) .
C15 Sn1 O1 C6 -74.0(6) .
C14 Sn1 O1 C6 82.4(6) .
S1 Sn1 O1 C6 -176.5(5) .
S2 Sn1 O1 C6 -179.3(4) .
C2 N1 C1 S2 178.2(6) .
C7 N1 C1 S2 -0.1(11) .
C2 N1 C1 S1 -1.6(11) .
C7 N1 C1 S1 -179.9(6) .
Sn1 S2 C1 N1 177.2(7) .
Sn1 S2 C1 S1 -3.0(4) .
Sn1 S1 C1 N1 -176.9(6) .
Sn1 S1 C1 S2 3.3(5) .
C1 N1 C2 C3 -80.4(10) .
C7 N1 C2 C3 98.0(9) .
N1 C2 C3 C4 -178.3(7) .
C2 C3 C4 C5 -175.4(7) .
C3 C4 C5 C6 68.7(10) 2_646
Sn1 O1 C6 O2 -0.7(10) .
Sn1 O1 C6 C5 -179.5(6) 2_656
C1 N1 C7 C8 104.0(9) .
C2 N1 C7 C8 -74.4(10) .
N1 C7 C8 C9 128.3(9) .
N1 C7 C8 C13 -53.8(12) .
C13 C8 C9 C10 0.5(13) .
C7 C8 C9 C10 178.4(8) .
C8 C9 C10 C11 -1.5(13) .
C9 C10 C11 C12 1.7(13) .
C10 C11 C12 C13 -1.0(14) .
C11 C12 C13 C8 0.0(14) .
C9 C8 C13 C12 0.3(13) .
C7 C8 C13 C12 -177.7(8) .
